data_7210013
loop_
_publ_author_name
'Dikundwar, Amol G.'
'Venkateswarlu, Ch.'
'Chandrakala, R. N.'
'Chandrasekaran, Srinivasan'
'Row, Tayur N. Guru'

_publ_section_title
;
 H/F isosteric substitution to attest different equi-energetic molecular
 conformations in crystals
;
_journal_issue 27
_journal_name_full CrystEngComm
_journal_page_first 5403
_journal_paper_doi 10.1039/c3ce40697k
_journal_volume 15
_journal_year 2013
_chemical_compound_source 'see text'
_chemical_formula_moiety 'C20 H12 F2 O6'
_chemical_formula_sum 'C20 H12 F2 O6'
_chemical_formula_weight 386.30
_chemical_name_systematic
;

hexa-2,4-diyne-1,6-diyl bis(4-fluorophenylcarbonate)'

;
_space_group_IT_number 56
_symmetry_cell_setting orthorhombic
_symmetry_Int_Tables_number 56
_symmetry_space_group_name_Hall '-P 2ab 2ac'
_symmetry_space_group_name_H-M 'P c c n'
_atom_sites_solution_hydrogens geom
_atom_sites_solution_primary direct
_atom_sites_solution_secondary difmap
_cell_angle_alpha 90
_cell_angle_beta 90
_cell_angle_gamma 90
_cell_formula_units_Z 4
_cell_length_a 9.6359(9)
_cell_length_b 23.748(2)
_cell_length_c 7.2680(6)
_cell_measurement_reflns_used 6892
_cell_measurement_temperature 150(1)
_cell_measurement_theta_max 25.0
_cell_measurement_theta_min 1.7
_cell_volume 1663.2(3)
_computing_cell_refinement 'CrysAlisPro CCD (Oxford Diffraction, 2009)'
_computing_data_collection 'CrysAlisPro CCD (Oxford Diffraction, 2009)'
_computing_data_reduction 'CrysAlisPro RED (Oxford Diffraction, 2009)'
_computing_molecular_graphics 'Ortep-3 (Farrugia, 1997) and CAMERON (Watkin et al., 1993)'
_computing_publication_material 'WinGX (Farrugia, 1999)'
_computing_structure_refinement 'SHELXL97 (Sheldrick, 2008)'
_computing_structure_solution 'SHELXS97 (Sheldrick, 2008)'
_diffrn_ambient_temperature 150(1)
_diffrn_measured_fraction_theta_full 1.000
_diffrn_measured_fraction_theta_max 1.000
_diffrn_measurement_device_type 'Oxford Xcalibur,Eos(Nova) CCD detector'
_diffrn_measurement_method 'f\w scans'
_diffrn_radiation_monochromator graphite
_diffrn_radiation_probe x-ray
_diffrn_radiation_source 'Enhance (Mo) X-ray Source'
_diffrn_radiation_type MoK\a
_diffrn_radiation_wavelength 0.71073
_diffrn_reflns_av_R_equivalents 0.0335
_diffrn_reflns_av_sigmaI/netI 0.0263
_diffrn_reflns_limit_h_max 11
_diffrn_reflns_limit_h_min -11
_diffrn_reflns_limit_k_max 28
_diffrn_reflns_limit_k_min -28
_diffrn_reflns_limit_l_max 8
_diffrn_reflns_limit_l_min -6
_diffrn_reflns_number 6892
_diffrn_reflns_reduction_process
;

;
_diffrn_reflns_theta_full 24.99
_diffrn_reflns_theta_max 24.99
_diffrn_reflns_theta_min 1.72
_exptl_absorpt_coefficient_mu 0.129
_exptl_absorpt_correction_T_max 0.9747
_exptl_absorpt_correction_T_min 0.9503
_exptl_absorpt_correction_type multi-scan
_exptl_absorpt_process_details 'CrysAlis RED (Oxford Diffraction,2009)'
_exptl_crystal_colour colorless
_exptl_crystal_density_diffrn 1.543
_exptl_crystal_density_method 'Not Measured'
_exptl_crystal_description block
_exptl_crystal_F_000 792
_exptl_crystal_size_max 0.40
_exptl_crystal_size_mid 0.20
_exptl_crystal_size_min 0.20
_refine_diff_density_max 0.238
_refine_diff_density_min -0.210
_refine_diff_density_rms 0.046
_refine_ls_extinction_method none
_refine_ls_goodness_of_fit_ref 1.049
_refine_ls_hydrogen_treatment constr
_refine_ls_matrix_type full
_refine_ls_number_parameters 127
_refine_ls_number_reflns 1478
_refine_ls_number_restraints 0
_refine_ls_restrained_S_all 1.049
_refine_ls_R_factor_all 0.0508
_refine_ls_R_factor_gt 0.0371
_refine_ls_shift/su_max 0.000
_refine_ls_shift/su_mean 0.000
_refine_ls_structure_factor_coef Fsqd
_refine_ls_weighting_details 'calc w=1/[\s^2^(Fo^2^)+(0.0621P)^2^+0.3673P] where P=(Fo^2^+2Fc^2^)/3'
_refine_ls_weighting_scheme calc
_refine_ls_wR_factor_gt 0.1015
_refine_ls_wR_factor_ref 0.1092
_reflns_number_gt 1160
_reflns_number_total 1478
_reflns_threshold_expression >2sigma(I)
_cod_data_source_file c3ce40697k.txt
_cod_data_source_block vebpf_k150
_cod_depositor_comments
;
The following automatic conversions were performed:

'_symmetry_cell_setting' value 'Orthorhombic' changed to
'orthorhombic' according to
/home/saulius/struct/CIF-dictionaries/cif_core.dic dictionary named
'cif_core.dic' version 2.4.2 from 2011-04-26.

Automatic conversion script
Id: cif_fix_values 1891 2012-01-12 08:04:46Z andrius 
;
_cod_database_code 7210013

loop_
_symmetry_equiv_pos_site_id
_symmetry_equiv_pos_as_xyz
1 x,y,z
2 1/2-x,1/2-y,z
3 1/2+x,-y,1/2-z
4 -x,1/2+y,1/2-z
5 -x,-y,-z
6 1/2+x,1/2+y,-z
7 1/2-x,y,1/2+z
8 x,1/2-y,1/2+z

loop_
_atom_site_label
_atom_site_type_symbol
_atom_site_fract_x
_atom_site_fract_y
_atom_site_fract_z
_atom_site_U_iso_or_equiv
_atom_site_adp_type
_atom_site_occupancy
_atom_site_symmetry_multiplicity
_atom_site_calc_flag
_atom_site_refinement_flags
O3 O 0.60855(13) 0.34810(5) 0.14882(17) 0.0263(3) Uani 1 1 d .
O1 O 0.61914(13) 0.30738(5) 0.41334(16) 0.0244(3) Uani 1 1 d .
O2 O 0.47445(14) 0.38168(6) 0.38138(17) 0.0317(4) Uani 1 1 d .
C1 C 0.31644(19) 0.26070(7) 0.6217(2) 0.0219(4) Uani 1 1 d .
C10 C 0.63387(18) 0.42558(8) -0.0563(2) 0.0218(4) Uani 1 1 d .
H10 H 0.7265 0.4282 -0.0214 0.026 Uiso 1 1 calc R
C2 C 0.4316(2) 0.27933(7) 0.6155(2) 0.0224(4) Uani 1 1 d .
C4 C 0.55794(18) 0.34894(7) 0.3233(3) 0.0212(4) Uani 1 1 d .
C3 C 0.57304(19) 0.30222(8) 0.6037(2) 0.0242(4) Uani 1 1 d .
H3A H 0.5756 0.3390 0.6619 0.029 Uiso 1 1 calc R
H3B H 0.6362 0.2777 0.6699 0.029 Uiso 1 1 calc R
C7 C 0.35492(19) 0.41738(8) -0.1572(2) 0.0233(4) Uani 1 1 d .
H7 H 0.2618 0.4153 -0.1902 0.028 Uiso 1 1 calc R
C8 C 0.4417(2) 0.45612(8) -0.2370(2) 0.0250(5) Uani 1 1 d .
C9 C 0.5792(2) 0.46161(8) -0.1903(3) 0.0263(5) Uani 1 1 d .
H9 H 0.6347 0.4887 -0.2464 0.032 Uiso 1 1 calc R
C6 C 0.41040(19) 0.38142(8) -0.0254(3) 0.0256(4) Uani 1 1 d .
H6 H 0.3549 0.3542 0.0300 0.031 Uiso 1 1 calc R
C5 C 0.54811(19) 0.38638(8) 0.0225(2) 0.0223(4) Uani 1 1 d .
F1 F 0.38767(12) 0.49139(5) -0.36589(16) 0.0371(4) Uani 1 1 d .

loop_
_atom_site_aniso_label
_atom_site_aniso_U_11
_atom_site_aniso_U_22
_atom_site_aniso_U_33
_atom_site_aniso_U_23
_atom_site_aniso_U_13
_atom_site_aniso_U_12
O3 0.0272(7) 0.0307(7) 0.0209(7) 0.0036(6) 0.0035(5) 0.0056(6)
O1 0.0221(7) 0.0308(8) 0.0202(7) 0.0010(6) 0.0018(5) 0.0004(5)
O2 0.0361(8) 0.0335(8) 0.0256(8) -0.0010(6) 0.0033(6) 0.0096(6)
C1 0.0256(10) 0.0216(9) 0.0186(9) 0.0001(8) -0.0006(7) 0.0016(8)
C10 0.0171(9) 0.0267(10) 0.0218(10) -0.0040(8) 0.0012(8) -0.0008(7)
C2 0.0281(10) 0.0219(9) 0.0174(9) 0.0020(8) -0.0014(8) 0.0009(8)
C4 0.0189(9) 0.0229(10) 0.0216(10) -0.0034(8) 0.0018(8) -0.0026(8)
C3 0.0233(10) 0.0303(10) 0.0191(10) 0.0024(8) -0.0011(8) -0.0026(8)
C7 0.0190(9) 0.0286(10) 0.0223(10) -0.0023(8) -0.0017(8) -0.0011(8)
C8 0.0306(11) 0.0263(10) 0.0182(9) 0.0005(8) 0.0002(8) 0.0058(8)
C9 0.0279(10) 0.0249(10) 0.0262(10) -0.0004(8) 0.0069(8) -0.0043(8)
C6 0.0272(10) 0.0251(10) 0.0244(10) 0.0001(8) 0.0055(8) -0.0042(8)
C5 0.0277(10) 0.0230(9) 0.0162(9) -0.0008(8) 0.0011(8) 0.0031(8)
F1 0.0341(7) 0.0416(7) 0.0354(7) 0.0138(6) 0.0002(5) 0.0059(5)

loop_
_atom_type_symbol
_atom_type_description
_atom_type_scat_dispersion_real
_atom_type_scat_dispersion_imag
_atom_type_scat_source
O O 0.0106 0.0060 'International Tables Vol C Tables 4.2.6.8 and 6.1.1.4'
F F 0.0171 0.0103 'International Tables Vol C Tables 4.2.6.8 and 6.1.1.4'
H H 0.0000 0.0000 'International Tables Vol C Tables 4.2.6.8 and 6.1.1.4'
C C 0.0033 0.0016 'International Tables Vol C Tables 4.2.6.8 and 6.1.1.4'

loop_
_geom_angle_atom_site_label_1
_geom_angle_atom_site_label_2
_geom_angle_atom_site_label_3
_geom_angle
_geom_angle_site_symmetry_3
C4 O3 C5 116.61(14) .
C4 O1 C3 113.34(14) .
C2 C1 C1 177.83(12) 2
C5 C10 C9 118.63(17) .
C5 C10 H10 120.7 .
C9 C10 H10 120.7 .
C1 C2 C3 178.83(18) .
O2 C4 O1 127.63(17) .
O2 C4 O3 125.48(17) .
O1 C4 O3 106.90(15) .
O1 C3 C2 111.64(14) .
O1 C3 H3A 109.3 .
C2 C3 H3A 109.3 .
O1 C3 H3B 109.3 .
C2 C3 H3B 109.3 .
H3A C3 H3B 108.0 .
C8 C7 C6 117.94(17) .
C8 C7 H7 121.0 .
C6 C7 H7 121.0 .
F1 C8 C7 118.05(17) .
F1 C8 C9 118.76(17) .
C7 C8 C9 123.18(18) .
C8 C9 C10 118.49(17) .
C8 C9 H9 120.8 .
C10 C9 H9 120.8 .
C5 C6 C7 119.49(17) .
C5 C6 H6 120.3 .
C7 C6 H6 120.3 .
C10 C5 C6 122.27(17) .
C10 C5 O3 117.29(16) .
C6 C5 O3 120.33(16) .

loop_
_geom_bond_atom_site_label_1
_geom_bond_atom_site_label_2
_geom_bond_distance
_geom_bond_site_symmetry_2
O3 C4 1.359(2) .
O3 C5 1.417(2) .
O1 C4 1.323(2) .
O1 C3 1.458(2) .
O2 C4 1.196(2) .
C1 C2 1.196(3) .
C1 C1 1.378(4) 2
C10 C5 1.370(3) .
C10 C9 1.399(3) .
C10 H10 0.9300 .
C2 C3 1.470(3) .
C3 H3A 0.9700 .
C3 H3B 0.9700 .
C7 C8 1.372(3) .
C7 C6 1.390(3) .
C7 H7 0.9300 .
C8 F1 1.361(2) .
C8 C9 1.374(3) .
C9 H9 0.9300 .
C6 C5 1.377(3) .
C6 H6 0.9300 .

loop_
_geom_torsion_atom_site_label_1
_geom_torsion_atom_site_label_2
_geom_torsion_atom_site_label_3
_geom_torsion_atom_site_label_4
_geom_torsion
C3 O1 C4 O2 1.4(3)
C3 O1 C4 O3 -178.93(14)
C5 O3 C4 O2 -5.6(3)
C5 O3 C4 O1 174.78(14)
C4 O1 C3 C2 72.63(19)
C6 C7 C8 F1 -179.96(16)
C6 C7 C8 C9 -1.3(3)
F1 C8 C9 C10 179.38(16)
C7 C8 C9 C10 0.7(3)
C5 C10 C9 C8 0.0(3)
C8 C7 C6 C5 1.1(3)
C9 C10 C5 C6 -0.2(3)
C9 C10 C5 O3 175.98(16)
C7 C6 C5 C10 -0.4(3)
C7 C6 C5 O3 -176.45(15)
C4 O3 C5 C10 119.47(17)
C4 O3 C5 C6 -64.3(2)
